data_1502401
loop_
_publ_author_name
'Zhang, Zhihui'
'Baubet, Val\'erie'
'Ventocilla, Christian'
'Xiang, Chaomei'
'Dahmane, Nadia'
'Winkler, Jeffrey D.'

_publ_section_title
;
 Stereoselective synthesis of F-ring saturated estrone-derived inhibitors
 of Hedgehog signaling based on cyclopamine.
;
_journal_issue 18
_journal_name_full 'Organic letters'
_journal_page_first 4786
_journal_page_last 4789
_journal_paper_doi 10.1021/ol2017966
_journal_volume 13
_journal_year 2011
_chemical_absolute_configuration syn
_chemical_formula_sum 'C38 H41 N3 O7'
_chemical_formula_weight 651.74
_space_group_IT_number 1
_symmetry_cell_setting triclinic
_symmetry_Int_Tables_number 1
_symmetry_space_group_name_Hall 'P 1'
_symmetry_space_group_name_H-M 'P 1'
_atom_sites_solution_hydrogens geom
_atom_sites_solution_primary direct
_audit_creation_method SHELXL-97
_cell_angle_alpha 96.570(3)
_cell_angle_beta 91.750(3)
_cell_angle_gamma 108.864(2)
_cell_formula_units_Z 2
_cell_length_a 7.1374(3)
_cell_length_b 10.4915(5)
_cell_length_c 23.5245(12)
_cell_measurement_temperature 143(1)
_cell_volume 1651.72(14)
_computing_data_collection 'Bruker APEX2'
_computing_data_reduction 'Bruker SAINT'
_computing_structure_refinement 'SHELXL-97 (Sheldrick, 2008)'
_computing_structure_solution 'SHELXS-97 (Sheldrick, 2008)'
_diffrn_ambient_temperature 143(1)
_diffrn_measured_fraction_theta_full 0.968
_diffrn_measured_fraction_theta_max 0.968
_diffrn_measurement_device 'CCD Area Detector'
_diffrn_measurement_device_type 'Bruker APEXII'
_diffrn_measurement_method 'phi and omega scans'
_diffrn_radiation_monochromator graphite
_diffrn_radiation_source 'sealed tube'
_diffrn_radiation_type MoK\a
_diffrn_radiation_wavelength 0.71073
_diffrn_reflns_av_R_equivalents 0.0310
_diffrn_reflns_av_sigmaI/netI 0.0307
_diffrn_reflns_limit_h_max 8
_diffrn_reflns_limit_h_min -8
_diffrn_reflns_limit_k_max 12
_diffrn_reflns_limit_k_min -12
_diffrn_reflns_limit_l_max 28
_diffrn_reflns_limit_l_min 0
_diffrn_reflns_number 28283
_diffrn_reflns_theta_full 25.08
_diffrn_reflns_theta_max 25.08
_diffrn_reflns_theta_min 2.14
_exptl_absorpt_coefficient_mu 0.091
_exptl_absorpt_correction_T_max 0.7452
_exptl_absorpt_correction_T_min 0.6608
_exptl_absorpt_correction_type multi-scan
_exptl_absorpt_process_details '(SADABS; Sheldrick, 2007)'
_exptl_crystal_density_diffrn 1.310
_exptl_crystal_density_method 'not measured'
_exptl_crystal_F_000 692
_exptl_crystal_size_max 0.46
_exptl_crystal_size_mid 0.12
_exptl_crystal_size_min 0.05
_refine_diff_density_max 0.869
_refine_diff_density_min -0.437
_refine_diff_density_rms 0.054
_refine_ls_abs_structure_details 'Flack H D (1983), Acta Cryst. A39, 876-881'
_refine_ls_abs_structure_Flack 1.1(19)
_refine_ls_extinction_method none
_refine_ls_goodness_of_fit_ref 1.124
_refine_ls_hydrogen_treatment constr
_refine_ls_matrix_type full
_refine_ls_number_parameters 869
_refine_ls_number_reflns 5852
_refine_ls_number_restraints 69
_refine_ls_restrained_S_all 1.189
_refine_ls_R_factor_all 0.0581
_refine_ls_R_factor_gt 0.0504
_refine_ls_shift/su_max 0.000
_refine_ls_shift/su_mean 0.000
_refine_ls_structure_factor_coef Fsqd
_refine_ls_weighting_details 'calc w=1/[\s^2^(Fo^2^)+(0.0796P)^2^+0.5682P] where P=(Fo^2^+2Fc^2^)/3'
_refine_ls_weighting_scheme calc
_refine_ls_wR_factor_gt 0.1300
_refine_ls_wR_factor_ref 0.1375
_reflns_number_gt 5268
_reflns_number_total 5852
_reflns_threshold_expression >2sigma(I)
_cod_data_source_file ol2017966_si_005.cif
_cod_data_source_block twin51
_cod_original_cell_volume 1651.72(13)
_cod_original_sg_symbol_H-M 'P 1       '
_cod_database_code 1502401

loop_
_symmetry_equiv_pos_as_xyz
'x, y, z'

loop_
_atom_site_label
_atom_site_type_symbol
_atom_site_fract_x
_atom_site_fract_y
_atom_site_fract_z
_atom_site_U_iso_or_equiv
_atom_site_adp_type
_atom_site_occupancy
_atom_site_symmetry_multiplicity
_atom_site_calc_flag
_atom_site_refinement_flags
C1 C 0.6816(9) 0.6305(7) 0.8145(3) 0.0294(14) Uani 1 1 d .
C2 C 0.5955(13) 0.4911(8) 0.8110(3) 0.0455(18) Uani 1 1 d .
H2 H 0.5602 0.4394 0.7751 0.061 Uiso 1 1 calc R
C3 C 0.5611(15) 0.4279(8) 0.8589(3) 0.059(2) Uani 1 1 d .
H3 H 0.5028 0.3340 0.8557 0.078 Uiso 1 1 calc R
C4 C 0.6133(13) 0.5038(9) 0.9123(3) 0.055(2) Uani 1 1 d .
H4 H 0.5915 0.4605 0.9450 0.073 Uiso 1 1 calc R
C5 C 0.6958(12) 0.6407(10) 0.9176(3) 0.051(2) Uani 1 1 d .
H5 H 0.7295 0.6912 0.9538 0.068 Uiso 1 1 calc R
C6 C 0.7294(11) 0.7048(8) 0.8688(3) 0.0388(16) Uani 1 1 d .
H6 H 0.7848 0.7989 0.8725 0.052 Uiso 1 1 calc R
C7 C 0.7288(10) 0.6949(8) 0.7614(3) 0.0330(15) Uani 1 1 d .
H7a H 0.8261 0.7848 0.7709 0.044 Uiso 1 1 calc R
H7b H 0.7855 0.6412 0.7354 0.044 Uiso 1 1 calc R
C8 C 0.5709(9) 0.7454(7) 0.6807(3) 0.0247(13) Uani 1 1 d .
C9 C 0.7536(9) 0.8068(7) 0.6587(3) 0.0284(14) Uani 1 1 d .
H9 H 0.8727 0.8233 0.6801 0.038 Uiso 1 1 calc R
C10 C 0.7503(9) 0.8424(8) 0.6030(3) 0.0308(16) Uani 1 1 d .
H10 H 0.8709 0.8859 0.5885 0.041 Uiso 1 1 calc R
C11 C 0.5772(8) 0.8168(6) 0.5681(3) 0.0228(13) Uani 1 1 d .
C12 C 0.5841(8) 0.8469(7) 0.5063(3) 0.0224(13) Uani 1 1 d .
H12 H 0.5738 0.9379 0.5066 0.030 Uiso 1 1 calc R
C13 C 0.7767(9) 0.8496(7) 0.4798(3) 0.0256(13) Uani 1 1 d .
H13a H 0.8011 0.7655 0.4843 0.034 Uiso 1 1 calc R
H13b H 0.8850 0.9235 0.5007 0.034 Uiso 1 1 calc R
C14 C 0.7768(9) 0.8672(7) 0.4167(3) 0.0260(13) Uani 1 1 d .
H14a H 0.7751 0.9577 0.4124 0.035 Uiso 1 1 calc R
H14b H 0.8975 0.8581 0.4016 0.035 Uiso 1 1 calc R
C15 C 0.5989(9) 0.7629(7) 0.3828(3) 0.0258(14) Uani 1 1 d .
C16 C 0.5531(10) 0.7802(6) 0.3212(3) 0.0269(14) Uani 1 1 d .
C17 C 0.3380(9) 0.6845(7) 0.3070(3) 0.0300(14) Uani 1 1 d .
H17a H 0.2706 0.7174 0.2785 0.040 Uiso 1 1 calc R
H17b H 0.3353 0.5935 0.2925 0.040 Uiso 1 1 calc R
C18 C 0.2407(10) 0.6855(8) 0.3637(3) 0.0335(15) Uani 1 1 d .
H18a H 0.1365 0.7258 0.3618 0.045 Uiso 1 1 calc R
H18b H 0.1840 0.5938 0.3732 0.045 Uiso 1 1 calc R
C19 C 0.4077(9) 0.7707(7) 0.4082(3) 0.0250(13) Uani 1 1 d .
H19 H 0.4116 0.8649 0.4082 0.033 Uiso 1 1 calc R
C20 C 0.3966(8) 0.7449(6) 0.4701(3) 0.0227(13) Uani 1 1 d .
H20 H 0.3978 0.6524 0.4721 0.030 Uiso 1 1 calc R
C21 C 0.2121(9) 0.7593(8) 0.4971(3) 0.0290(14) Uani 1 1 d .
H21a H 0.2145 0.8525 0.4981 0.039 Uiso 1 1 calc R
H21b H 0.0951 0.7015 0.4734 0.039 Uiso 1 1 calc R
C22 C 0.1982(9) 0.7215(8) 0.5570(3) 0.0307(15) Uani 1 1 d .
H22a H 0.1310 0.6244 0.5547 0.041 Uiso 1 1 calc R
H22b H 0.1165 0.7667 0.5775 0.041 Uiso 1 1 calc R
C23 C 0.3941(9) 0.7569(6) 0.5914(3) 0.0237(13) Uani 1 1 d .
C24 C 0.3950(9) 0.7222(6) 0.6472(3) 0.0227(13) Uani 1 1 d .
H24 H 0.2744 0.6824 0.6624 0.030 Uiso 1 1 calc R
C25 C 0.6202(10) 0.6198(7) 0.3825(3) 0.0286(14) Uani 1 1 d .
H25a H 0.6452 0.6051 0.4212 0.043 Uiso 1 1 calc R
H25b H 0.7288 0.6144 0.3604 0.043 Uiso 1 1 calc R
H25c H 0.4999 0.5515 0.3659 0.043 Uiso 1 1 calc R
C26 C 0.5933(10) 0.9235(7) 0.3034(3) 0.0299(14) Uani 1 1 d .
H26a H 0.4750 0.9430 0.2917 0.040 Uiso 1 1 calc R
H26b H 0.6807 0.9967 0.3306 0.040 Uiso 1 1 calc R
C27 C 0.6967(10) 0.8734(8) 0.2539(3) 0.0335(16) Uani 1 1 d .
H27 H 0.6117 0.8488 0.2182 0.045 Uiso 1 1 calc R
C28 C 0.9121(10) 0.9570(8) 0.2436(3) 0.0350(16) Uani 1 1 d .
H28 H 0.9666 1.0284 0.2761 0.047 Uiso 1 1 calc R
C29 C 1.0444(12) 0.8742(10) 0.2356(5) 0.060(3) Uani 1 1 d .
H29a H 0.9683 0.7804 0.2217 0.080 Uiso 1 1 calc R
H29b H 1.1172 0.8771 0.2714 0.080 Uiso 1 1 calc R
C30 C 1.1865(12) 0.9372(9) 0.1913(4) 0.052(2) Uani 1 1 d .
H30a H 1.2968 1.0143 0.2092 0.069 Uiso 1 1 calc R
H30b H 1.2378 0.8710 0.1711 0.069 Uiso 1 1 calc R
C31 C 1.0556(12) 0.9810(9) 0.1514(3) 0.049(2) Uani 1 1 d .
H31a H 1.1335 1.0570 0.1329 0.065 Uiso 1 1 calc R
H31b H 0.9837 0.9068 0.1222 0.065 Uiso 1 1 calc R
C32 C 0.8374(10) 1.1161(8) 0.1864(3) 0.0342(17) Uani 1 1 d .
C33 C 0.8588(10) 1.1883(8) 0.1331(3) 0.0399(18) Uani 1 1 d .
C34 C 0.8955(10) 1.3238(8) 0.1383(4) 0.0406(17) Uani 1 1 d U
H34 H 0.9134 1.3746 0.1743 0.054 Uiso 1 1 calc R
C35 C 0.9062(11) 1.3863(9) 0.0885(4) 0.052(2) Uani 1 1 d U
C36 C 0.8787(15) 1.3191(11) 0.0362(4) 0.069(3) Uani 1 1 d U
H36 H 0.8832 1.3633 0.0039 0.091 Uiso 1 1 calc R
C37 C 0.8421(17) 1.1770(12) 0.0313(4) 0.074(3) Uani 1 1 d U
C38 C 0.8233(14) 1.1092(10) 0.0791(4) 0.062(2) Uani 1 1 d U
H38 H 0.7885 1.0151 0.0755 0.082 Uiso 1 1 calc R
N1 N 0.9184(8) 1.0211(6) 0.1895(2) 0.0314(12) Uani 1 1 d .
N2 N 0.9461(14) 1.5338(10) 0.0950(5) 0.075(2) Uani 1 1 d U
N3 N 0.840(2) 1.0844(15) -0.0260(6) 0.116(4) Uani 1 1 d U
O1 O 0.5514(6) 0.7051(5) 0.73388(19) 0.0303(10) Uani 1 1 d .
O2 O 0.6909(7) 0.7542(5) 0.2799(2) 0.0302(10) Uani 1 1 d .
O3 O 0.7459(8) 1.1549(6) 0.2252(2) 0.0429(13) Uani 1 1 d .
O4 O 0.9778(15) 1.5943(8) 0.1405(4) 0.099(3) Uani 1 1 d U
O5 O 0.9472(13) 1.5854(9) 0.0505(4) 0.107(3) Uani 1 1 d U
O6 O 0.7627(18) 0.9769(12) -0.0287(4) 0.135(4) Uani 1 1 d U
O7 O 0.912(3) 1.1506(17) -0.0660(5) 0.177(6) Uani 1 1 d U
C1' C 0.4330(10) 0.4097(8) 0.1494(3) 0.0350(16) Uani 1 1 d .
C2' C 0.4571(12) 0.5452(8) 0.1526(3) 0.0459(19) Uani 1 1 d .
H2' H 0.4818 0.5987 0.1881 0.061 Uiso 1 1 calc R
C3' C 0.4447(14) 0.6031(9) 0.1029(3) 0.054(2) Uani 1 1 d .
H3' H 0.4645 0.6957 0.1050 0.072 Uiso 1 1 calc R
C4' C 0.4029(11) 0.5221(9) 0.0505(3) 0.0478(19) Uani 1 1 d .
H4' H 0.3886 0.5592 0.0172 0.064 Uiso 1 1 calc R
C5' C 0.3825(11) 0.3881(8) 0.0475(3) 0.0450(18) Uani 1 1 d .
H5' H 0.3594 0.3349 0.0119 0.060 Uiso 1 1 calc R
C6' C 0.3955(10) 0.3298(8) 0.0963(3) 0.0381(17) Uani 1 1 d .
H6' H 0.3794 0.2377 0.0937 0.051 Uiso 1 1 calc R
C7' C 0.4493(10) 0.3464(9) 0.2038(3) 0.0404(18) Uani 1 1 d .
H7a' H 0.4632 0.2576 0.1942 0.054 Uiso 1 1 calc R
H7b' H 0.5643 0.4036 0.2284 0.054 Uiso 1 1 calc R
C8' C 0.2711(9) 0.2938(7) 0.2874(3) 0.0278(14) Uani 1 1 d .
C9' C 0.4009(9) 0.2364(7) 0.3078(3) 0.0275(14) Uani 1 1 d .
H9' H 0.4983 0.2213 0.2852 0.037 Uiso 1 1 calc R
C10' C 0.3854(9) 0.2008(7) 0.3629(3) 0.0250(14) Uani 1 1 d .
H10' H 0.4711 0.1587 0.3764 0.033 Uiso 1 1 calc R
C11' C 0.2491(9) 0.2253(6) 0.3979(3) 0.0231(13) Uani 1 1 d .
C12' C 0.2446(9) 0.1949(7) 0.4607(3) 0.0251(14) Uani 1 1 d .
H12' H 0.1461 0.1046 0.4607 0.033 Uiso 1 1 calc R
C13' C 0.4412(9) 0.1864(7) 0.4833(3) 0.0267(13) Uani 1 1 d .
H13a' H 0.5466 0.2686 0.4775 0.036 Uiso 1 1 calc R
H13b' H 0.4664 0.1104 0.4613 0.036 Uiso 1 1 calc R
C14' C 0.4470(9) 0.1686(7) 0.5483(2) 0.0272(14) Uani 1 1 d .
H14a' H 0.3588 0.0792 0.5535 0.036 Uiso 1 1 calc R
H14b' H 0.5805 0.1757 0.5616 0.036 Uiso 1 1 calc R
C15' C 0.3828(9) 0.2785(6) 0.5840(3) 0.0237(13) Uani 1 1 d .
C16' C 0.3383(9) 0.2576(7) 0.6466(3) 0.0275(14) Uani 1 1 d .
C17' C 0.2229(10) 0.3541(7) 0.6618(3) 0.0292(14) Uani 1 1 d .
H17a' H 0.3130 0.4443 0.6759 0.039 Uiso 1 1 calc R
H17b' H 0.1337 0.3223 0.6913 0.039 Uiso 1 1 calc R
C18' C 0.1048(9) 0.3569(7) 0.6065(3) 0.0296(14) Uani 1 1 d .
H18a' H 0.1366 0.4488 0.5970 0.039 Uiso 1 1 calc R
H18b' H -0.0370 0.3200 0.6103 0.039 Uiso 1 1 calc R
C19' C 0.1728(9) 0.2660(6) 0.5604(3) 0.0233(13) Uani 1 1 d .
H19' H 0.0880 0.1719 0.5613 0.031 Uiso 1 1 calc R
C20' C 0.1699(8) 0.2934(6) 0.4976(3) 0.0228(13) Uani 1 1 d .
H20' H 0.2591 0.3858 0.4956 0.030 Uiso 1 1 calc R
C21' C -0.0388(9) 0.2827(7) 0.4748(3) 0.0250(14) Uani 1 1 d .
H21a' H -0.0880 0.3430 0.4998 0.033 Uiso 1 1 calc R
H21b' H -0.1278 0.1906 0.4748 0.033 Uiso 1 1 calc R
C22' C -0.0362(10) 0.3213(9) 0.4131(3) 0.0369(17) Uani 1 1 d .
H22a' H -0.1671 0.2765 0.3938 0.049 Uiso 1 1 calc R
H22b' H -0.0097 0.4185 0.4155 0.049 Uiso 1 1 calc R
C23' C 0.1158(8) 0.2840(7) 0.3767(3) 0.0255(14) Uani 1 1 d .
C24' C 0.1266(9) 0.3155(7) 0.3207(3) 0.0280(14) Uani 1 1 d .
H24' H 0.0355 0.3516 0.3058 0.037 Uiso 1 1 calc R
C25' C 0.5419(9) 0.4202(7) 0.5846(3) 0.0283(14) Uani 1 1 d .
H25a' H 0.4891 0.4893 0.5998 0.042 Uiso 1 1 calc R
H25b' H 0.5779 0.4334 0.5462 0.042 Uiso 1 1 calc R
H25c' H 0.6572 0.4257 0.6081 0.042 Uiso 1 1 calc R
C26' C 0.2468(9) 0.1136(7) 0.6640(3) 0.0285(14) Uani 1 1 d .
H26a' H 0.1128 0.0937 0.6761 0.038 Uiso 1 1 calc R
H26b' H 0.2585 0.0409 0.6365 0.038 Uiso 1 1 calc R
C27' C 0.4078(9) 0.1623(7) 0.7128(3) 0.0252(13) Uani 1 1 d .
H27' H 0.3547 0.1890 0.7484 0.033 Uiso 1 1 calc R
C28' C 0.5430(9) 0.0825(7) 0.7238(3) 0.0299(14) Uani 1 1 d .
H28' H 0.5298 0.0137 0.6906 0.040 Uiso 1 1 calc R
C29' C 0.7613(10) 0.1699(8) 0.7356(3) 0.0378(16) Uani 1 1 d .
H29a' H 0.7740 0.2614 0.7525 0.050 Uiso 1 1 calc R
H29b' H 0.8299 0.1746 0.7005 0.050 Uiso 1 1 calc R
C30' C 0.8452(10) 0.0971(8) 0.7778(3) 0.0393(17) Uani 1 1 d .
H30a' H 0.8791 0.0223 0.7579 0.052 Uiso 1 1 calc R
H30b' H 0.9619 0.1594 0.8002 0.052 Uiso 1 1 calc R
C31' C 0.6760(9) 0.0467(8) 0.8152(3) 0.0389(17) Uani 1 1 d .
H31a' H 0.6817 -0.0335 0.8310 0.052 Uiso 1 1 calc R
H31b' H 0.6786 0.1163 0.8464 0.052 Uiso 1 1 calc R
C32' C 0.3205(10) -0.0839(7) 0.7788(3) 0.0288(14) Uani 1 1 d .
C33' C 0.2893(9) -0.1500(7) 0.8325(3) 0.0276(14) Uani 1 1 d .
C34' C 0.2227(9) -0.2920(7) 0.8267(3) 0.0319(14) Uani 1 1 d .
H34' H 0.2047 -0.3429 0.7907 0.042 Uiso 1 1 calc R
C35' C 0.1841(10) -0.3553(7) 0.8756(3) 0.0344(15) Uani 1 1 d .
C36' C 0.2067(11) -0.2848(9) 0.9298(3) 0.048(2) Uani 1 1 d .
H36' H 0.1798 -0.3290 0.9622 0.064 Uiso 1 1 calc R
C37' C 0.2707(13) -0.1468(9) 0.9334(3) 0.048(2) Uani 1 1 d .
C38' C 0.3119(11) -0.0790(8) 0.8864(3) 0.0372(16) Uani 1 1 d .
H38' H 0.3554 0.0155 0.8911 0.049 Uiso 1 1 calc R
N1' N 0.4974(7) 0.0142(6) 0.7761(2) 0.0282(12) Uani 1 1 d .
N2' N 0.1155(11) -0.5033(7) 0.8700(3) 0.0540(18) Uani 1 1 d .
N3' N 0.2906(17) -0.0708(9) 0.9907(3) 0.083(3) Uani 1 1 d .
O1' O 0.2715(7) 0.3344(5) 0.23237(18) 0.0333(11) Uani 1 1 d .
O2' O 0.5143(6) 0.2832(4) 0.68545(18) 0.0270(9) Uani 1 1 d .
O3' O 0.1908(7) -0.1169(5) 0.7399(2) 0.0367(11) Uani 1 1 d .
O4' O 0.0871(12) -0.5661(6) 0.8206(3) 0.0743(19) Uani 1 1 d .
O5' O 0.0902(12) -0.5600(7) 0.9128(3) 0.079(2) Uani 1 1 d .
O6' O 0.330(2) 0.0560(12) 0.9942(3) 0.129(4) Uani 1 1 d .
O7' O 0.2841(19) -0.1261(9) 1.0317(3) 0.130(5) Uani 1 1 d .

loop_
_atom_site_aniso_label
_atom_site_aniso_U_11
_atom_site_aniso_U_22
_atom_site_aniso_U_33
_atom_site_aniso_U_23
_atom_site_aniso_U_13
_atom_site_aniso_U_12
C1 0.031(3) 0.032(3) 0.027(3) 0.002(3) 0.001(3) 0.013(3)
C2 0.073(5) 0.034(4) 0.029(3) 0.007(3) 0.003(4) 0.015(4)
C3 0.089(7) 0.039(4) 0.047(5) 0.014(3) 0.014(5) 0.015(5)
C4 0.065(5) 0.064(5) 0.046(5) 0.029(4) 0.018(4) 0.027(5)
C5 0.054(4) 0.078(6) 0.023(3) 0.000(3) -0.001(3) 0.029(5)
C6 0.041(4) 0.046(4) 0.029(4) 0.004(3) -0.002(3) 0.015(3)
C7 0.034(3) 0.038(4) 0.028(3) 0.012(3) 0.000(3) 0.011(3)
C8 0.036(3) 0.023(3) 0.017(3) -0.001(2) 0.002(2) 0.013(3)
C9 0.026(3) 0.032(4) 0.025(3) 0.006(3) -0.002(2) 0.006(3)
C10 0.026(3) 0.036(4) 0.031(4) 0.010(3) 0.007(3) 0.008(3)
C11 0.025(3) 0.018(3) 0.024(3) 0.004(2) 0.005(2) 0.005(2)
C12 0.024(3) 0.021(3) 0.024(3) 0.006(3) 0.004(2) 0.010(3)
C13 0.025(3) 0.027(3) 0.024(3) 0.009(3) 0.000(2) 0.006(3)
C14 0.027(3) 0.021(3) 0.028(3) 0.003(3) 0.005(3) 0.006(3)
C15 0.031(3) 0.024(4) 0.025(3) 0.005(3) 0.010(3) 0.012(3)
C16 0.038(3) 0.020(3) 0.026(3) 0.002(3) 0.002(3) 0.013(3)
C17 0.038(3) 0.032(4) 0.023(3) 0.001(3) 0.002(3) 0.017(3)
C18 0.031(3) 0.034(4) 0.032(4) 0.004(3) -0.002(3) 0.007(3)
C19 0.032(3) 0.021(3) 0.027(3) 0.005(3) 0.006(3) 0.015(3)
C20 0.021(3) 0.018(3) 0.030(4) 0.008(3) 0.002(2) 0.006(2)
C21 0.028(3) 0.033(4) 0.028(3) 0.003(3) 0.002(3) 0.014(3)
C22 0.024(3) 0.037(4) 0.033(4) 0.008(3) 0.008(3) 0.011(3)
C23 0.027(3) 0.017(3) 0.029(3) -0.001(3) 0.007(3) 0.010(3)
C24 0.024(3) 0.018(3) 0.023(3) 0.002(2) 0.008(2) 0.003(2)
C25 0.034(3) 0.026(4) 0.028(3) 0.002(3) 0.007(3) 0.014(3)
C26 0.040(3) 0.023(3) 0.024(3) -0.001(3) -0.001(3) 0.008(3)
C27 0.035(3) 0.031(4) 0.038(4) 0.009(3) 0.010(3) 0.013(3)
C28 0.033(3) 0.041(4) 0.030(4) 0.009(3) 0.003(3) 0.009(3)
C29 0.036(4) 0.049(5) 0.099(8) 0.025(5) 0.012(4) 0.014(4)
C30 0.046(4) 0.043(5) 0.073(6) 0.016(4) 0.024(4) 0.020(4)
C31 0.053(4) 0.045(5) 0.045(4) 0.002(4) 0.025(4) 0.010(4)
C32 0.030(3) 0.043(4) 0.027(4) 0.018(3) 0.003(3) 0.005(3)
C33 0.028(3) 0.050(5) 0.033(4) 0.016(3) -0.002(3) -0.004(3)
C34 0.035(3) 0.045(4) 0.048(4) 0.017(3) 0.010(3) 0.017(3)
C35 0.039(3) 0.055(4) 0.065(4) 0.027(3) 0.007(3) 0.013(3)
C36 0.066(4) 0.073(5) 0.054(4) 0.034(4) -0.010(3) -0.001(4)
C37 0.078(5) 0.073(5) 0.043(4) 0.016(4) -0.010(4) -0.015(4)
C38 0.066(4) 0.051(4) 0.048(4) 0.011(3) -0.003(3) -0.009(3)
N1 0.037(3) 0.035(3) 0.021(3) 0.008(2) 0.014(2) 0.009(3)
N2 0.074(4) 0.071(4) 0.090(5) 0.038(4) 0.024(4) 0.028(4)
N3 0.135(6) 0.104(6) 0.090(5) 0.018(4) 0.012(5) 0.011(4)
O1 0.032(2) 0.036(3) 0.023(2) 0.0074(19) 0.0032(18) 0.009(2)
O2 0.041(2) 0.023(2) 0.029(2) 0.0036(19) 0.008(2) 0.013(2)
O3 0.045(3) 0.050(3) 0.044(3) 0.024(3) 0.017(2) 0.022(3)
O4 0.135(7) 0.059(4) 0.125(6) 0.047(4) 0.048(5) 0.046(5)
O5 0.096(5) 0.105(5) 0.149(6) 0.105(5) 0.036(5) 0.040(4)
O6 0.160(8) 0.105(7) 0.075(5) 0.006(5) 0.009(5) -0.042(6)
O7 0.218(10) 0.185(10) 0.104(7) 0.035(7) 0.018(7) 0.029(8)
C1' 0.033(3) 0.046(4) 0.022(3) 0.010(3) 0.008(3) 0.005(3)
C2' 0.064(5) 0.038(4) 0.028(4) 0.003(3) 0.005(3) 0.007(4)
C3' 0.075(6) 0.050(5) 0.040(4) 0.018(3) 0.013(4) 0.020(4)
C4' 0.052(4) 0.071(6) 0.026(3) 0.025(3) 0.006(3) 0.021(4)
C5' 0.050(4) 0.055(5) 0.020(3) 0.001(3) 0.003(3) 0.005(4)
C6' 0.038(3) 0.034(4) 0.035(4) 0.003(3) 0.012(3) 0.002(3)
C7' 0.036(3) 0.056(5) 0.028(4) 0.008(3) 0.008(3) 0.013(3)
C8' 0.034(3) 0.025(3) 0.021(3) 0.005(3) 0.002(3) 0.004(3)
C9' 0.027(3) 0.028(4) 0.026(3) -0.003(3) 0.004(2) 0.009(3)
C10' 0.028(3) 0.024(4) 0.021(3) -0.003(3) -0.005(2) 0.008(3)
C11' 0.026(3) 0.017(3) 0.023(3) 0.003(2) 0.005(2) 0.003(2)
C12' 0.029(3) 0.025(3) 0.021(3) 0.008(3) 0.006(2) 0.008(3)
C13' 0.027(3) 0.028(4) 0.023(3) -0.001(3) 0.004(2) 0.008(3)
C14' 0.033(3) 0.035(4) 0.018(3) 0.001(3) 0.000(2) 0.018(3)
C15' 0.034(3) 0.016(3) 0.021(3) 0.001(3) 0.003(3) 0.009(3)
C16' 0.032(3) 0.032(4) 0.015(3) 0.005(3) 0.000(2) 0.005(3)
C17' 0.035(3) 0.025(3) 0.026(3) 0.000(3) 0.010(3) 0.009(3)
C18' 0.034(3) 0.036(4) 0.022(3) -0.001(3) 0.009(3) 0.016(3)
C19' 0.031(3) 0.022(3) 0.019(3) 0.005(2) 0.009(2) 0.010(3)
C20' 0.023(3) 0.023(3) 0.020(3) 0.001(2) 0.002(2) 0.006(3)
C21' 0.025(3) 0.030(4) 0.022(3) 0.006(3) 0.007(2) 0.011(3)
C22' 0.030(3) 0.048(5) 0.041(4) 0.022(4) 0.010(3) 0.018(3)
C23' 0.024(3) 0.030(4) 0.023(3) 0.009(3) 0.005(2) 0.007(3)
C24' 0.026(3) 0.029(4) 0.026(3) 0.007(3) 0.001(2) 0.004(3)
C25' 0.032(3) 0.026(4) 0.025(3) 0.006(3) -0.001(3) 0.005(3)
C26' 0.030(3) 0.022(3) 0.034(4) 0.010(3) 0.004(3) 0.007(3)
C27' 0.034(3) 0.022(3) 0.019(3) 0.002(3) 0.008(2) 0.008(3)
C28' 0.035(3) 0.025(3) 0.027(4) 0.004(3) 0.002(3) 0.007(3)
C29' 0.033(3) 0.034(4) 0.044(4) 0.010(3) 0.004(3) 0.006(3)
C30' 0.028(3) 0.045(5) 0.042(4) 0.001(3) -0.004(3) 0.011(3)
C31' 0.029(3) 0.051(5) 0.029(4) 0.007(3) -0.004(3) 0.004(3)
C32' 0.034(3) 0.020(3) 0.030(3) -0.002(3) 0.005(3) 0.007(3)
C33' 0.031(3) 0.027(4) 0.024(3) 0.008(3) 0.004(2) 0.007(3)
C34' 0.029(3) 0.034(3) 0.031(3) 0.006(3) -0.002(3) 0.008(3)
C35' 0.034(3) 0.033(4) 0.043(4) 0.022(3) 0.010(3) 0.013(3)
C36' 0.045(4) 0.060(5) 0.039(4) 0.027(4) 0.018(3) 0.011(4)
C37' 0.071(5) 0.049(5) 0.028(4) 0.009(3) 0.014(3) 0.021(4)
C38' 0.058(4) 0.032(4) 0.022(3) 0.006(3) 0.011(3) 0.015(3)
N1' 0.027(2) 0.030(3) 0.027(3) 0.011(2) 0.002(2) 0.006(2)
N2' 0.049(4) 0.039(3) 0.075(5) 0.027(4) 0.007(4) 0.009(3)
N3' 0.151(9) 0.069(6) 0.010(3) 0.000(3) 0.013(4) 0.013(6)
O1' 0.037(2) 0.044(3) 0.020(2) 0.009(2) 0.0040(18) 0.012(2)
O2' 0.034(2) 0.023(2) 0.022(2) 0.0040(18) -0.0036(19) 0.006(2)
O3' 0.037(2) 0.038(3) 0.031(3) 0.007(2) 0.002(2) 0.005(2)
O4' 0.092(5) 0.030(3) 0.086(5) 0.009(3) -0.005(4) 0.000(3)
O5' 0.087(5) 0.063(4) 0.092(5) 0.053(4) 0.018(4) 0.016(4)
O6' 0.230(13) 0.114(8) 0.038(4) -0.038(4) 0.008(6) 0.068(8)
O7' 0.258(13) 0.089(5) 0.015(3) 0.015(3) 0.032(5) 0.014(7)

loop_
_atom_type_symbol
_atom_type_description
_atom_type_scat_dispersion_real
_atom_type_scat_dispersion_imag
_atom_type_scat_source
C C 0.0033 0.0016 'International Tables Vol C Tables 4.2.6.8 and 6.1.1.4'
H H 0.0000 0.0000 'International Tables Vol C Tables 4.2.6.8 and 6.1.1.4'
N N 0.0061 0.0033 'International Tables Vol C Tables 4.2.6.8 and 6.1.1.4'
O O 0.0106 0.0060 'International Tables Vol C Tables 4.2.6.8 and 6.1.1.4'

loop_
_geom_angle_atom_site_label_1
_geom_angle_atom_site_label_2
_geom_angle_atom_site_label_3
_geom_angle
C2 C1 C6 117.7(6)
C2 C1 C7 119.9(6)
C6 C1 C7 122.3(7)
C3 C2 C1 121.4(7)
C2 C3 C4 119.6(8)
C5 C4 C3 120.9(7)
C4 C5 C6 119.4(7)
C5 C6 C1 120.9(8)
O1 C7 C1 110.3(5)
O1 C8 C9 123.9(6)
O1 C8 C24 116.5(5)
C9 C8 C24 119.6(5)
C8 C9 C10 117.5(6)
C11 C10 C9 124.0(6)
C10 C11 C23 117.7(6)
C10 C11 C12 121.5(5)
C23 C11 C12 120.8(5)
C13 C12 C11 113.7(5)
C13 C12 C20 112.6(5)
C11 C12 C20 109.1(5)
C12 C13 C14 113.8(5)
C15 C14 C13 111.2(5)
C14 C15 C16 118.7(5)
C14 C15 C19 110.0(5)
C16 C15 C19 99.1(5)
C14 C15 C25 108.8(5)
C16 C15 C25 107.8(5)
C19 C15 C25 112.3(5)
O2 C16 C15 115.5(5)
O2 C16 C26 90.0(5)
C15 C16 C26 120.5(5)
O2 C16 C17 113.1(5)
C15 C16 C17 103.7(5)
C26 C16 C17 114.3(5)
C18 C17 C16 104.8(5)
C19 C18 C17 105.2(5)
C20 C19 C18 119.8(5)
C20 C19 C15 113.0(5)
C18 C19 C15 105.3(5)
C19 C20 C21 113.8(5)
C19 C20 C12 109.2(5)
C21 C20 C12 108.5(5)
C22 C21 C20 112.1(5)
C21 C22 C23 115.2(5)
C11 C23 C24 118.9(5)
C11 C23 C22 122.0(6)
C24 C23 C22 118.9(5)
C8 C24 C23 122.3(5)
C27 C26 C16 84.9(5)
O2 C27 C26 91.6(5)
O2 C27 C28 111.0(6)
C26 C27 C28 119.7(6)
C29 C28 N1 104.8(6)
C29 C28 C27 113.5(6)
N1 C28 C27 110.9(6)
C28 C29 C30 105.7(7)
C31 C30 C29 102.7(6)
N1 C31 C30 103.9(6)
O3 C32 N1 124.3(6)
O3 C32 C33 116.5(7)
N1 C32 C33 119.2(6)
C34 C33 C38 121.3(8)
C34 C33 C32 120.0(7)
C38 C33 C32 118.4(8)
C33 C34 C35 118.8(8)
C36 C35 C34 123.4(9)
C36 C35 N2 118.5(8)
C34 C35 N2 118.1(9)
C35 C36 C37 117.3(8)
C36 C37 C38 121.7(10)
C36 C37 N3 124.8(10)
C38 C37 N3 113.2(11)
C33 C38 C37 117.3(10)
C32 N1 C31 129.6(6)
C32 N1 C28 119.7(5)
C31 N1 C28 109.6(6)
O4 N2 O5 124.2(11)
O4 N2 C35 119.1(9)
O5 N2 C35 116.7(10)
O6 N3 O7 127.6(16)
O6 N3 C37 118.6(13)
O7 N3 C37 113.2(14)
C8 O1 C7 115.5(5)
C27 O2 C16 91.0(4)
C2' C1' C6' 119.8(7)
C2' C1' C7' 120.3(7)
C6' C1' C7' 119.9(7)
C1' C2' C3' 120.3(7)
C2' C3' C4' 119.4(8)
C5' C4' C3' 120.0(7)
C4' C5' C6' 121.1(7)
C5' C6' C1' 119.4(7)
O1' C7' C1' 107.2(6)
C9' C8' C24' 120.5(6)
C9' C8' O1' 124.3(6)
C24' C8' O1' 115.2(6)
C8' C9' C10' 118.9(6)
C11' C10' C9' 122.3(6)
C10' C11' C23' 118.6(6)
C10' C11' C12' 121.5(5)
C23' C11' C12' 119.9(5)
C20' C12' C13' 114.4(5)
C20' C12' C11' 110.2(5)
C13' C12' C11' 112.1(5)
C12' C13' C14' 113.2(5)
C15' C14' C13' 110.4(5)
C16' C15' C14' 116.7(5)
C16' C15' C25' 107.9(5)
C14' C15' C25' 110.2(5)
C16' C15' C19' 98.8(5)
C14' C15' C19' 107.7(5)
C25' C15' C19' 115.2(5)
O2' C16' C17' 113.4(5)
O2' C16' C15' 114.5(5)
C17' C16' C15' 102.1(5)
O2' C16' C26' 90.8(4)
C17' C16' C26' 115.2(5)
C15' C16' C26' 121.3(6)
C16' C17' C18' 106.7(5)
C17' C18' C19' 103.6(5)
C20' C19' C15' 111.8(5)
C20' C19' C18' 119.1(5)
C15' C19' C18' 103.5(5)
C12' C20' C21' 110.2(5)
C12' C20' C19' 110.0(5)
C21' C20' C19' 111.4(5)
C20' C21' C22' 110.7(5)
C23' C22' C21' 114.8(5)
C24' C23' C11' 119.2(6)
C24' C23' C22' 118.0(5)
C11' C23' C22' 122.7(6)
C8' C24' C23' 120.5(6)
C27' C26' C16' 85.1(5)
O2' C27' C28' 110.3(5)
O2' C27' C26' 91.4(4)
C28' C27' C26' 121.2(6)
N1' C28' C27' 112.3(5)
N1' C28' C29' 103.4(5)
C27' C28' C29' 113.7(6)
C28' C29' C30' 104.4(6)
C31' C30' C29' 102.9(6)
N1' C31' C30' 104.1(5)
O3' C32' N1' 122.2(6)
O3' C32' C33' 120.9(6)
N1' C32' C33' 117.0(6)
C38' C33' C34' 118.6(6)
C38' C33' C32' 123.5(6)
C34' C33' C32' 117.8(6)
C35' C34' C33' 118.8(7)
C36' C35' C34' 122.9(7)
C36' C35' N2' 117.9(6)
C34' C35' N2' 119.2(7)
C35' C36' C37' 116.4(7)
C38' C37' C36' 123.1(8)
C38' C37' N3' 120.1(8)
C36' C37' N3' 116.8(7)
C37' C38' C33' 120.3(7)
C32' N1' C31' 127.0(5)
C32' N1' C28' 120.5(5)
C31' N1' C28' 111.3(5)
O5' N2' O4' 122.9(7)
O5' N2' C35' 119.8(8)
O4' N2' C35' 117.3(6)
O7' N3' O6' 122.0(8)
O7' N3' C37' 120.3(9)
O6' N3' C37' 117.5(7)
C8' O1' C7' 115.1(5)
C16' O2' C27' 89.5(4)

loop_
_geom_bond_atom_site_label_1
_geom_bond_atom_site_label_2
_geom_bond_distance
C1 C2 1.382(10)
C1 C6 1.390(10)
C1 C7 1.483(9)
C2 C3 1.363(10)
C3 C4 1.378(12)
C4 C5 1.353(12)
C5 C6 1.385(10)
C7 O1 1.446(8)
C8 O1 1.362(7)
C8 C9 1.399(9)
C8 C24 1.398(8)
C9 C10 1.405(9)
C10 C11 1.394(9)
C11 C23 1.413(8)
C11 C12 1.522(8)
C12 C13 1.520(8)
C12 C20 1.567(8)
C13 C14 1.517(8)
C14 C15 1.512(9)
C15 C16 1.521(9)
C15 C19 1.528(8)
C15 C25 1.557(9)
C16 O2 1.468(8)
C16 C26 1.545(9)
C16 C17 1.540(9)
C17 C18 1.524(9)
C18 C19 1.528(9)
C19 C20 1.512(8)
C20 C21 1.522(8)
C21 C22 1.505(9)
C22 C23 1.509(8)
C23 C24 1.401(8)
C26 C27 1.530(10)
C27 O2 1.442(9)
C27 C28 1.547(9)
C28 C29 1.478(11)
C28 N1 1.502(8)
C29 C30 1.529(11)
C30 C31 1.513(12)
C31 N1 1.473(9)
C32 O3 1.243(9)
C32 N1 1.312(9)
C32 C33 1.525(9)
C33 C34 1.350(12)
C33 C38 1.404(12)
C34 C35 1.399(11)
C35 C36 1.322(15)
C35 N2 1.469(13)
C36 C37 1.418(17)
C37 C38 1.385(13)
C37 N3 1.565(18)
N2 O4 1.158(12)
N2 O5 1.231(11)
N3 O6 1.077(16)
N3 O7 1.259(16)
C1' C2' 1.369(11)
C1' C6' 1.389(10)
C1' C7' 1.526(9)
C2' C3' 1.390(10)
C3' C4' 1.381(11)
C4' C5' 1.360(11)
C5' C6' 1.374(10)
C7' O1' 1.431(8)
C8' C9' 1.361(9)
C8' C24' 1.376(9)
C8' O1' 1.408(7)
C9' C10' 1.387(9)
C10' C11' 1.362(9)
C11' C23' 1.398(9)
C11' C12' 1.545(8)
C12' C20' 1.510(9)
C12' C13' 1.518(8)
C13' C14' 1.563(8)
C14' C15' 1.545(9)
C15' C16' 1.540(8)
C15' C25' 1.550(9)
C15' C19' 1.542(8)
C16' O2' 1.463(7)
C16' C17' 1.518(9)
C16' C26' 1.548(9)
C17' C18' 1.537(9)
C18' C19' 1.555(9)
C19' C20' 1.539(8)
C20' C21' 1.533(7)
C21' C22' 1.549(9)
C22' C23' 1.523(9)
C23' C24' 1.392(8)
C26' C27' 1.517(9)
C27' O2' 1.480(7)
C27' C28' 1.502(9)
C28' N1' 1.487(8)
C28' C29' 1.529(9)
C29' C30' 1.537(10)
C30' C31' 1.506(10)
C31' N1' 1.470(8)
C32' O3' 1.218(8)
C32' N1' 1.356(8)
C32' C33' 1.497(9)
C33' C38' 1.372(10)
C33' C34' 1.399(10)
C34' C35' 1.383(9)
C35' C36' 1.377(11)
C35' N2' 1.458(9)
C36' C37' 1.362(13)
C37' C38' 1.371(10)
C37' N3' 1.464(11)
N2' O5' 1.215(9)
N2' O4' 1.245(10)
N3' O7' 1.175(10)
N3' O6' 1.259(13)
